data_2015425
loop_
_publ_author_name
'Krzysztof Sieros\/lawski'
'Katarzyna \'Slepokura'
'Tadeusz Lis'
'Ma\/lgorzata Bogucka'
'Joanna Lutomska'
'Adam Kraszewski'

_publ_section_title
;
 Different nucleobase orientations in two cyclic 2',3'-phosphates of
 purine ribonucleosides: Et~3~NH(2',3'-cAMP) and
 Et~3~NH(2',3'-cGMP)&#x00B7;H~2~O
;
_journal_coeditor_code FG3019
_journal_issue 7
_journal_name_full 'Acta Crystallographica Section C'
_journal_page_first o405
_journal_page_last o409
_journal_paper_doi 10.1107/S0108270106017811
_journal_volume 62
_journal_year 2006
_chemical_formula_iupac 'C6 H16 N +, C10 H11 N5 O7 P -, H2 O'
_chemical_formula_moiety 'C6 H16 N +, C10 H11 N5 O7 P -, H2 O'
_chemical_formula_sum 'C16 H29 N6 O8 P'
_chemical_formula_weight 464.42
_chemical_name_common
;
triethylammonium guanosine cyclic 2',3'-phosphate monohydrate
;
_chemical_name_systematic
;
triethylammonium
4-(6-oxo-1,6-dihydropurin-7-yl)-6-hydroxymethyl-2-oxido-2-
oxoperhydrofurano[3,4-c][1,3,2]dioxaphosphole monohydrate
;
_space_group_IT_number 4
_symmetry_cell_setting monoclinic
_symmetry_space_group_name_Hall 'P 2yb'
_symmetry_space_group_name_H-M 'P 1 21 1'
_atom_sites_solution_hydrogens geom
_atom_sites_solution_primary direct
_atom_sites_solution_secondary difmap
_cell_angle_alpha 90.00
_cell_angle_beta 96.89(3)
_cell_angle_gamma 90.00
_cell_formula_units_Z 2
_cell_length_a 10.611(3)
_cell_length_b 7.931(3)
_cell_length_c 12.585(3)
_cell_measurement_reflns_used 9219
_cell_measurement_temperature 200(2)
_cell_measurement_theta_max 36.61
_cell_measurement_theta_min 3.04
_cell_volume 1051.5(6)
_computing_cell_refinement 'CrysAlis RED (Oxford Diffraction, 2003)'
_computing_data_collection 'CrysAlis CCD (Oxford Diffraction, 2003)'
_computing_data_reduction 'CrysAlis RED'
_computing_molecular_graphics 'XP in SHELXTL (Bruker, 1997)'
_computing_publication_material SHELXL97
_computing_structure_refinement 'SHELXL97 (Sheldrick, 1997)'
_computing_structure_solution 'SHELXS97 (Sheldrick, 1997)'
_diffrn_ambient_temperature 200(2)
_diffrn_measured_fraction_theta_full 0.965
_diffrn_measured_fraction_theta_max 0.965
_diffrn_measurement_device_type 'KUMA KM4 \k-geometry diffractometer with Saphire CCD camera'
_diffrn_measurement_method \w
_diffrn_radiation_monochromator graphite
_diffrn_radiation_source 'fine-focus sealed tube'
_diffrn_radiation_type MoK\a
_diffrn_radiation_wavelength 0.71073
_diffrn_reflns_av_R_equivalents 0.0418
_diffrn_reflns_av_sigmaI/netI 0.0607
_diffrn_reflns_limit_h_max 17
_diffrn_reflns_limit_h_min -16
_diffrn_reflns_limit_k_max 12
_diffrn_reflns_limit_k_min -10
_diffrn_reflns_limit_l_max 19
_diffrn_reflns_limit_l_min -20
_diffrn_reflns_number 21121
_diffrn_reflns_theta_full 34.99
_diffrn_reflns_theta_max 34.99
_diffrn_reflns_theta_min 3.04
_exptl_absorpt_coefficient_mu 0.188
_exptl_absorpt_correction_type none
_exptl_crystal_colour colourless
_exptl_crystal_density_diffrn 1.467
_exptl_crystal_density_method 'not measured'
_exptl_crystal_description plate
_exptl_crystal_F_000 492
_exptl_crystal_size_max 0.60
_exptl_crystal_size_mid 0.40
_exptl_crystal_size_min 0.15
_refine_diff_density_max 0.42
_refine_diff_density_min -0.29
_refine_ls_abs_structure_details
;
(Flack, 1983), 2054 Friedel pairs
;
_refine_ls_abs_structure_Flack 0.08(6)
_refine_ls_extinction_method none
_refine_ls_goodness_of_fit_ref 1.028
_refine_ls_hydrogen_treatment mixed
_refine_ls_matrix_type full
_refine_ls_number_parameters 369
_refine_ls_number_reflns 6943
_refine_ls_number_restraints 65
_refine_ls_restrained_S_all 1.043
_refine_ls_R_factor_all 0.0626
_refine_ls_R_factor_gt 0.0424
_refine_ls_shift/su_max 0.001
_refine_ls_shift/su_mean 0.000
_refine_ls_structure_factor_coef Fsqd
_refine_ls_weighting_details 'w=1/[\s^2^(Fo^2^)+(0.0330P)^2^+0.0000P] where P=(Fo^2^+2Fc^2^)/3'
_refine_ls_weighting_scheme calc
_refine_ls_wR_factor_gt 0.0738
_refine_ls_wR_factor_ref 0.0771
_reflns_number_gt 5239
_reflns_number_total 6943
_reflns_threshold_expression I>2\s(I)
_cod_data_source_file fg3019.cif
_cod_data_source_block II
_cod_original_sg_symbol_H-M 'P 21'
_cod_database_code 2015425
_cod_database_fobs_code 2015425

loop_
_symmetry_equiv_pos_as_xyz
'x, y, z'
'-x, y+1/2, -z'

loop_
_atom_site_type_symbol
_atom_site_label
_atom_site_fract_x
_atom_site_fract_y
_atom_site_fract_z
_atom_site_U_iso_or_equiv
_atom_site_adp_type
_atom_site_calc_flag
_atom_site_refinement_flags
_atom_site_occupancy
_atom_site_disorder_assembly
_atom_site_disorder_group
P P1 0.48060(3) 0.73953(5) 0.65759(3) 0.02015(8) Uani d . 1 . .
O O1 0.61892(10) 0.70706(15) 0.66807(9) 0.0281(3) Uani d . 1 . .
O O2 0.42019(11) 0.74566(18) 0.75822(9) 0.0328(3) Uani d . 1 . .
N N1 0.10953(13) 0.83062(18) 0.08786(11) 0.0238(3) Uani d . 1 . .
H H1 0.0897(18) 0.890(3) 0.0264(16) 0.033(5) Uiso d . 1 . .
N N2 0.25135(16) 1.0403(2) 0.14829(14) 0.0383(4) Uani d . 1 . .
H H21 0.227(2) 1.088(3) 0.095(2) 0.053(7) Uiso d . 1 . .
H H22 0.298(2) 1.095(3) 0.2071(17) 0.041(6) Uiso d . 1 . .
N N3 0.21589(12) 0.82551(17) 0.26454(10) 0.0215(3) Uani d . 1 . .
N N7 0.00367(13) 0.47057(17) 0.23847(10) 0.0241(3) Uani d . 1 . .
N N9 0.14462(12) 0.59064(15) 0.36346(10) 0.0193(3) Uani d . 1 . .
C C2 0.19297(14) 0.8970(2) 0.16951(12) 0.0227(3) Uani d . 1 . .
C C4 0.14657(14) 0.68541(19) 0.27264(11) 0.0183(3) Uani d . 1 . .
C C5 0.06052(15) 0.60979(19) 0.19621(12) 0.0196(3) Uani d . 1 . .
C C6 0.03649(14) 0.6861(2) 0.09378(12) 0.0209(3) Uani d . 1 . .
C C8 0.05654(15) 0.4644(2) 0.33762(13) 0.0225(3) Uani d . 1 . .
H H8 0.0338(17) 0.382(2) 0.3881(14) 0.028(5) Uiso d . 1 . .
C C1' 0.19991(14) 0.63613(19) 0.47166(11) 0.0176(3) Uani d . 1 . .
H H1' 0.1867(16) 0.541(2) 0.5154(13) 0.018 Uiso d . 1 . .
C C2' 0.34147(14) 0.67968(19) 0.48199(12) 0.0185(3) Uani d . 1 . .
H H2' 0.3847(16) 0.644(2) 0.4198(13) 0.018 Uiso d . 1 . .
C C3' 0.34801(14) 0.87225(19) 0.49963(12) 0.0188(3) Uani d . 1 . .
H H3' 0.3666(16) 0.941(3) 0.4381(14) 0.023(4) Uiso d . 1 . .
C C4' 0.21827(13) 0.92064(19) 0.53194(12) 0.0191(3) Uani d . 1 . .
H H4' 0.2246(15) 0.937(2) 0.6087(14) 0.018(4) Uiso d . 1 . .
C C5' 0.16112(16) 1.0754(2) 0.47422(15) 0.0257(3) Uani d . 1 . .
H H51' 0.073(2) 1.102(3) 0.4927(19) 0.059(7) Uiso d . 1 . .
H H52' 0.1536(16) 1.056(2) 0.3997(15) 0.023(5) Uiso d . 1 . .
O O1' 0.13472(10) 0.77832(13) 0.50631(9) 0.0238(2) Uani d . 1 . .
O O2' 0.40304(11) 0.60522(13) 0.57810(9) 0.0258(3) Uani d . 1 . .
O O3' 0.44854(10) 0.90318(14) 0.58443(9) 0.0246(2) Uani d . 1 . .
O O5' 0.23862(12) 1.21920(15) 0.50298(11) 0.0320(3) Uani d . 1 . .
H H5' 0.284(2) 1.228(4) 0.453(2) 0.065(8) Uiso d . 1 . .
O O6 -0.03906(11) 0.64293(16) 0.01639(9) 0.0307(3) Uani d . 1 . .
O OW 0.25914(17) 0.9334(2) 0.87921(12) 0.0464(4) Uani d . 1 . .
H H1W 0.300(3) 0.890(3) 0.836(2) 0.054(8) Uiso d . 1 . .
H H2W 0.181(3) 0.944(4) 0.838(2) 0.065 Uiso d . 1 . .
N N20 0.3156(3) 0.4803(5) 0.8421(2) 0.0263(6) Uani d PD 0.698(3) A 1
H H20 0.3430 0.5659 0.7999 0.032 Uiso calc PR 0.698(3) A 1
C C21 0.1797(2) 0.5209(4) 0.8561(2) 0.0312(6) Uani d PD 0.698(3) A 1
H H21A 0.1433 0.4250 0.8925 0.037 Uiso calc PR 0.698(3) A 1
H H21B 0.1785 0.6207 0.9032 0.037 Uiso calc PR 0.698(3) A 1
C C22 0.0979(4) 0.5555(5) 0.7542(3) 0.0395(8) Uani d PD 0.698(3) A 1
H H22A 0.0113 0.5797 0.7693 0.047 Uiso calc PR 0.698(3) A 1
H H22B 0.0971 0.4567 0.7074 0.047 Uiso calc PR 0.698(3) A 1
H H22C 0.1313 0.6529 0.7187 0.047 Uiso calc PR 0.698(3) A 1
C C23 0.3234(3) 0.3194(4) 0.7796(3) 0.0416(7) Uani d PD 0.698(3) A 1
H H23A 0.2873 0.2264 0.8189 0.050 Uiso calc PR 0.698(3) A 1
H H23B 0.2704 0.3315 0.7097 0.050 Uiso calc PR 0.698(3) A 1
C C24 0.4559(6) 0.2723(9) 0.7601(5) 0.0541(16) Uani d PD 0.698(3) A 1
H H24A 0.4528 0.1736 0.7130 0.065 Uiso calc PR 0.698(3) A 1
H H24B 0.5064 0.2456 0.8284 0.065 Uiso calc PR 0.698(3) A 1
H H24C 0.4950 0.3669 0.7261 0.065 Uiso calc PR 0.698(3) A 1
C C25 0.3963(3) 0.4920(4) 0.9480(2) 0.0428(7) Uani d PD 0.698(3) A 1
H H25A 0.3881 0.6067 0.9774 0.051 Uiso calc PR 0.698(3) A 1
H H25B 0.4862 0.4755 0.9368 0.051 Uiso calc PR 0.698(3) A 1
C C26 0.3624(4) 0.3654(6) 1.0289(3) 0.0613(11) Uani d PD 0.698(3) A 1
H H26A 0.4117 0.3883 1.0983 0.074 Uiso calc PR 0.698(3) A 1
H H26B 0.3817 0.2515 1.0052 0.074 Uiso calc PR 0.698(3) A 1
H H26C 0.2716 0.3738 1.0359 0.074 Uiso calc PR 0.698(3) A 1
N N30 0.3233(8) 0.4357(10) 0.8466(6) 0.034(3) Uiso d PD 0.191(5) B 2
H H30 0.3557 0.5353 0.8219 0.041 Uiso calc PR 0.191(5) B 2
C C31 0.2147(8) 0.3775(12) 0.7690(7) 0.064(2) Uiso d PD 0.191(5) B 2
H H31A 0.1760 0.2780 0.7999 0.077 Uiso calc PR 0.191(5) B 2
H H31B 0.2484 0.3401 0.7029 0.077 Uiso calc PR 0.191(5) B 2
C C32 0.1108(10) 0.5075(14) 0.7388(9) 0.048(3) Uiso d PD 0.191(5) B 2
H H32A 0.0428 0.4563 0.6897 0.057 Uiso calc PR 0.191(5) B 2
H H32B 0.1464 0.6038 0.7037 0.057 Uiso calc PR 0.191(5) B 2
H H32C 0.0764 0.5460 0.8034 0.057 Uiso calc PR 0.191(5) B 2
C C33 0.4279(6) 0.3051(9) 0.8626(5) 0.0433(17) Uiso d PD 0.191(5) B 2
H H33A 0.4991 0.3520 0.9118 0.052 Uiso calc PR 0.191(5) B 2
H H33B 0.3954 0.2052 0.8979 0.052 Uiso calc PR 0.191(5) B 2
C C34 0.4772(16) 0.250(2) 0.7638(11) 0.052(4) Uiso d PD 0.191(5) B 2
H H34A 0.5351 0.1543 0.7798 0.062 Uiso calc PR 0.191(5) B 2
H H34B 0.5230 0.3429 0.7346 0.062 Uiso calc PR 0.191(5) B 2
H H34C 0.4064 0.2149 0.7111 0.062 Uiso calc PR 0.191(5) B 2
C C35 0.2627(10) 0.4714(16) 0.9476(7) 0.046(3) Uiso d PD 0.191(5) B 2
H H35A 0.2003 0.5640 0.9344 0.055 Uiso calc PR 0.191(5) B 2
H H35B 0.2177 0.3697 0.9688 0.055 Uiso calc PR 0.191(5) B 2
C C36 0.3654(10) 0.5204(15) 1.0358(8) 0.039(3) Uiso d PD 0.191(5) B 2
H H36A 0.3271 0.5447 1.1012 0.047 Uiso calc PR 0.191(5) B 2
H H36B 0.4096 0.6210 1.0142 0.047 Uiso calc PR 0.191(5) B 2
H H36C 0.4260 0.4275 1.0491 0.047 Uiso calc PR 0.191(5) B 2
N N40 0.3233(8) 0.4357(10) 0.8466(6) 0.034(3) Uiso d PD 0.111(5) C 3
H H40 0.3602 0.5140 0.8048 0.041 Uiso calc PR 0.111(5) C 3
C C41 0.2147(8) 0.3775(12) 0.7690(7) 0.064(2) Uiso d PD 0.111(5) C 3
H H41A 0.1760 0.2780 0.7999 0.077 Uiso calc PR 0.111(5) C 3
H H41B 0.2484 0.3401 0.7029 0.077 Uiso calc PR 0.111(5) C 3
C C42 0.1108(10) 0.5075(14) 0.7388(9) 0.048(3) Uiso d PD 0.111(5) C 3
H H42A 0.0427 0.4562 0.6898 0.057 Uiso calc PR 0.111(5) C 3
H H42B 0.1464 0.6037 0.7036 0.057 Uiso calc PR 0.111(5) C 3
H H42C 0.0765 0.5461 0.8035 0.057 Uiso calc PR 0.111(5) C 3
C C43 0.4279(6) 0.3051(9) 0.8626(5) 0.0433(17) Uiso d PD 0.111(5) C 3
H H43A 0.4991 0.3520 0.9118 0.052 Uiso calc PR 0.111(5) C 3
H H43B 0.3954 0.2052 0.8979 0.052 Uiso calc PR 0.111(5) C 3
C C44 0.4772(16) 0.250(2) 0.7638(11) 0.052(4) Uiso d PD 0.111(5) C 3
H H44A 0.5348 0.1539 0.7798 0.062 Uiso calc PR 0.111(5) C 3
H H44B 0.5234 0.3428 0.7348 0.062 Uiso calc PR 0.111(5) C 3
H H44C 0.4064 0.2155 0.7110 0.062 Uiso calc PR 0.111(5) C 3
C C45 0.3260(19) 0.5355(19) 0.9529(9) 0.035(5) Uiso d PD 0.111(5) C 3
H H45A 0.4090 0.5935 0.9660 0.042 Uiso calc PR 0.111(5) C 3
H H45B 0.2600 0.6242 0.9420 0.042 Uiso calc PR 0.111(5) C 3
C C46 0.3062(18) 0.441(2) 1.0531(11) 0.031(4) Uiso d PD 0.111(5) C 3
H H46A 0.3562 0.3364 1.0569 0.037 Uiso calc PR 0.111(5) C 3
H H46B 0.2160 0.4129 1.0520 0.037 Uiso calc PR 0.111(5) C 3
H H46C 0.3335 0.5107 1.1158 0.037 Uiso calc PR 0.111(5) C 3

loop_
_atom_site_aniso_label
_atom_site_aniso_U_11
_atom_site_aniso_U_22
_atom_site_aniso_U_33
_atom_site_aniso_U_12
_atom_site_aniso_U_13
_atom_site_aniso_U_23
P1 0.01731(18) 0.02209(18) 0.01993(17) 0.00351(16) -0.00235(12) -0.00053(16)
O1 0.0177(5) 0.0332(7) 0.0317(6) 0.0075(4) -0.0035(4) 0.0016(5)
O2 0.0324(6) 0.0386(7) 0.0282(6) 0.0001(6) 0.0078(4) -0.0032(6)
N1 0.0270(7) 0.0243(6) 0.0179(6) -0.0057(5) -0.0066(5) 0.0043(5)
N2 0.0451(9) 0.0362(9) 0.0282(8) -0.0208(7) -0.0174(7) 0.0155(7)
N3 0.0203(6) 0.0222(6) 0.0205(6) -0.0054(5) -0.0037(5) 0.0040(5)
N7 0.0251(7) 0.0218(6) 0.0244(7) -0.0063(5) -0.0015(5) 0.0002(5)
N9 0.0206(6) 0.0181(6) 0.0183(6) -0.0038(5) -0.0011(4) 0.0026(5)
C2 0.0228(8) 0.0234(8) 0.0203(7) -0.0049(6) -0.0042(5) 0.0034(6)
C4 0.0180(7) 0.0196(7) 0.0168(7) 0.0001(5) -0.0007(5) 0.0012(5)
C5 0.0196(7) 0.0189(7) 0.0195(7) -0.0022(5) -0.0005(5) -0.0017(5)
C6 0.0208(7) 0.0222(7) 0.0190(7) -0.0004(6) -0.0006(5) -0.0023(5)
C8 0.0234(8) 0.0184(7) 0.0253(8) -0.0043(6) 0.0015(6) 0.0024(6)
C1' 0.0209(7) 0.0165(7) 0.0149(7) 0.0011(5) 0.0003(5) 0.0009(5)
C2' 0.0190(7) 0.0188(7) 0.0166(7) 0.0034(5) -0.0020(5) 0.0012(5)
C3' 0.0149(7) 0.0183(7) 0.0222(7) 0.0008(5) -0.0018(5) 0.0021(6)
C4' 0.0176(7) 0.0187(7) 0.0209(7) -0.0006(5) 0.0021(5) -0.0007(6)
C5' 0.0205(8) 0.0200(8) 0.0364(10) 0.0031(6) 0.0023(6) 0.0024(7)
O1' 0.0183(5) 0.0206(6) 0.0331(6) -0.0026(4) 0.0060(4) -0.0047(4)
O2' 0.0303(6) 0.0182(5) 0.0254(6) 0.0029(4) -0.0114(4) 0.0013(4)
O3' 0.0203(6) 0.0203(5) 0.0303(6) -0.0005(4) -0.0087(4) 0.0025(5)
O5' 0.0346(7) 0.0195(6) 0.0431(7) -0.0001(5) 0.0096(5) -0.0004(5)
O6 0.0347(7) 0.0326(6) 0.0220(6) -0.0090(5) -0.0079(5) -0.0017(5)
OW 0.0481(9) 0.0525(9) 0.0391(8) 0.0120(8) 0.0075(7) -0.0057(7)
N20 0.0314(14) 0.0248(16) 0.0240(13) -0.0035(11) 0.0082(8) 0.0029(10)
C21 0.0245(12) 0.0383(14) 0.0309(13) -0.0030(11) 0.0041(9) 0.0066(11)
C22 0.0402(19) 0.0311(19) 0.048(2) 0.0015(15) 0.0059(14) 0.0014(16)
C23 0.0437(17) 0.0272(13) 0.0550(18) -0.0020(12) 0.0102(13) -0.0016(13)
C24 0.051(3) 0.036(2) 0.080(3) 0.011(2) 0.023(2) 0.0026(18)
C25 0.0354(17) 0.0541(19) 0.0370(16) -0.0089(14) -0.0027(11) 0.0086(13)
C26 0.056(2) 0.081(3) 0.0448(19) -0.001(2) -0.0013(16) 0.0310(19)

loop_
_atom_type_symbol
_atom_type_description
_atom_type_scat_dispersion_real
_atom_type_scat_dispersion_imag
_atom_type_scat_source
C C 0.0033 0.0016 'International Tables Vol C Tables 4.2.6.8 and 6.1.1.4'
H H 0.0000 0.0000 'International Tables Vol C Tables 4.2.6.8 and 6.1.1.4'
N N 0.0061 0.0033 'International Tables Vol C Tables 4.2.6.8 and 6.1.1.4'
O O 0.0106 0.0060 'International Tables Vol C Tables 4.2.6.8 and 6.1.1.4'
P P 0.1023 0.0942 'International Tables Vol C Tables 4.2.6.8 and 6.1.1.4'

loop_
_geom_angle_atom_site_label_1
_geom_angle_atom_site_label_2
_geom_angle_atom_site_label_3
_geom_angle
_geom_angle_publ_flag
O1 P1 O2 116.99(7) yes
O1 P1 O3' 109.37(7) yes
O1 P1 O2' 111.47(7) yes
O2 P1 O2' 107.99(7) yes
O2 P1 O3' 112.27(7) yes
O2' P1 O3' 96.94(6) yes
C1' O1' C4' 112.34(11) no
C2' O2' P1 113.44(10) yes
C3' O3' P1 112.07(10) yes
O1' C1' N9 109.06(12) no
O1' C1' C2' 107.70(12) no
C2 N1 C6 125.96(13) ?
C2 N1 H1 120.1(13) ?
C6 N1 H1 113.4(12) ?
C2 N2 H21 117.9(18) ?
C2 N2 H22 116.5(13) ?
H21 N2 H22 122(2) ?
C2 N3 C4 112.40(12) ?
C8 N7 C5 103.77(13) ?
C4 N9 C8 106.17(12) ?
C4 N9 C1' 126.66(12) ?
C8 N9 C1' 125.64(13) ?
N3 C2 N2 120.46(14) ?
N3 C2 N1 122.96(14) ?
N2 C2 N1 116.59(14) ?
N3 C4 N9 125.47(12) ?
N3 C4 C5 128.95(13) ?
N9 C4 C5 105.54(13) ?
C4 C5 N7 111.00(13) ?
C4 C5 C6 118.63(14) ?
N7 C5 C6 130.21(13) ?
O6 C6 N1 120.01(14) ?
O6 C6 C5 128.89(15) ?
N1 C6 C5 111.08(13) ?
N7 C8 N9 113.51(14) ?
N7 C8 H8 122.8(11) ?
N9 C8 H8 123.6(11) ?
N9 C1' C2' 114.49(12) ?
O1' C1' H1' 109.9(10) ?
N9 C1' H1' 105.8(10) ?
C2' C1' H1' 109.9(10) ?
O2' C2' C1' 108.80(12) ?
O2' C2' C3' 106.17(12) ?
C1' C2' C3' 105.19(12) ?
O2' C2' H2' 110.0(10) ?
C1' C2' H2' 114.2(10) ?
C3' C2' H2' 112.1(11) ?
O3' C3' C4' 111.79(13) ?
O3' C3' C2' 107.00(12) ?
C4' C3' C2' 105.07(13) ?
O3' C3' H3' 106.8(10) ?
C4' C3' H3' 109.9(10) ?
C2' C3' H3' 116.4(11) ?
O1' C4' C5' 109.01(12) ?
O1' C4' C3' 106.96(12) ?
C5' C4' C3' 113.38(13) ?
O1' C4' H4' 107.2(11) ?
C5' C4' H4' 110.0(11) ?
C3' C4' H4' 110.0(10) ?
O5' C5' C4' 109.90(13) ?
O5' C5' H51' 107.3(15) ?
C4' C5' H51' 112.7(15) ?
O5' C5' H52' 111.2(11) ?
C4' C5' H52' 108.9(12) ?
H51' C5' H52' 106.9(17) ?
C5' O5' H5' 104(2) ?
H1W OW H2W 100(2) ?
C25 N20 C23 117.1(3) ?
C25 N20 C21 109.6(3) ?
C23 N20 C21 110.8(2) ?
C25 N20 H20 106.2 ?
C23 N20 H20 106.2 ?
C21 N20 H20 106.2 ?
C22 C21 N20 114.0(3) ?
C22 C21 H21A 108.7 ?
N20 C21 H21A 108.7 ?
C22 C21 H21B 108.7 ?
N20 C21 H21B 108.7 ?
H21A C21 H21B 107.6 ?
C21 C22 H22A 109.5 ?
C21 C22 H22B 109.5 ?
H22A C22 H22B 109.5 ?
C21 C22 H22C 109.5 ?
H22A C22 H22C 109.5 ?
H22B C22 H22C 109.5 ?
C24 C23 N20 114.0(3) ?
C24 C23 H23A 108.7 ?
N20 C23 H23A 108.7 ?
C24 C23 H23B 108.7 ?
N20 C23 H23B 108.7 ?
H23A C23 H23B 107.6 ?
C23 C24 H24A 109.5 ?
C23 C24 H24B 109.5 ?
H24A C24 H24B 109.5 ?
C23 C24 H24C 109.5 ?
H24A C24 H24C 109.5 ?
H24B C24 H24C 109.5 ?
N20 C25 C26 113.8(3) ?
N20 C25 H25A 108.8 ?
C26 C25 H25A 108.8 ?
N20 C25 H25B 108.8 ?
C26 C25 H25B 108.8 ?
H25A C25 H25B 107.7 ?
C25 C26 H26A 109.5 ?
C25 C26 H26B 109.5 ?
H26A C26 H26B 109.5 ?
C25 C26 H26C 109.5 ?
H26A C26 H26C 109.5 ?
H26B C26 H26C 109.5 ?
C31 N30 C33 111.8(6) ?
C31 N30 C35 103.5(7) ?
C33 N30 C35 113.2(7) ?
C31 N30 H30 109.4 ?
C33 N30 H30 109.4 ?
C35 N30 H30 109.4 ?
N30 C31 C32 115.7(8) ?
N30 C31 H31A 108.4 ?
C32 C31 H31A 108.4 ?
N30 C31 H31B 108.4 ?
C32 C31 H31B 108.4 ?
H31A C31 H31B 107.4 ?
C31 C32 H32A 109.5 ?
C31 C32 H32B 109.5 ?
H32A C32 H32B 109.5 ?
C31 C32 H32C 109.5 ?
H32A C32 H32C 109.5 ?
H32B C32 H32C 109.5 ?
C34 C33 N30 114.9(8) ?
C34 C33 H33A 108.5 ?
N30 C33 H33A 108.5 ?
C34 C33 H33B 108.5 ?
N30 C33 H33B 108.5 ?
H33A C33 H33B 107.5 ?
C33 C34 H34A 109.5 ?
C33 C34 H34B 109.5 ?
H34A C34 H34B 109.5 ?
C33 C34 H34C 109.5 ?
H34A C34 H34C 109.5 ?
H34B C34 H34C 109.5 ?
C36 C35 N30 108.8(8) ?
C36 C35 H35A 109.9 ?
N30 C35 H35A 109.9 ?
C36 C35 H35B 109.9 ?
N30 C35 H35B 109.9 ?
H35A C35 H35B 108.3 ?
C35 C36 H36A 109.5 ?
C35 C36 H36B 109.5 ?
H36A C36 H36B 109.5 ?
C35 C36 H36C 109.5 ?
H36A C36 H36C 109.5 ?
H36B C36 H36C 109.5 ?
C46 C45 H45A 107.7 ?
C46 C45 H45B 107.7 ?
H45A C45 H45B 107.1 ?

loop_
_geom_bond_atom_site_label_1
_geom_bond_atom_site_label_2
_geom_bond_distance
_geom_bond_publ_flag
P1 O1 1.4803(12) yes
P1 O2 1.4872(12) yes
P1 O2' 1.6172(12) yes
P1 O3' 1.6040(12) yes
O1' C1' 1.419(2) no
O1' C4' 1.448(2) no
O2' C2' 1.432(2) no
O3' C3' 1.437(2) no
O5' C5' 1.427(2) no
C1' N9 1.462(2) no
N1 C2 1.378(2) ?
N1 C6 1.391(2) ?
N1 H1 0.91(2) ?
N2 C2 1.337(2) ?
N2 H21 0.79(3) ?
N2 H22 0.94(2) ?
N3 C2 1.320(2) ?
N3 C4 1.343(2) ?
N7 C8 1.306(2) ?
N7 C5 1.394(2) ?
N9 C4 1.370(2) ?
N9 C8 1.381(2) ?
C4 C5 1.381(2) ?
C5 C6 1.419(2) ?
C6 O6 1.233(2) ?
C8 H8 0.96(2) ?
C1' C2' 1.531(2) ?
C1' H1' 0.95(2) ?
C2' C3' 1.544(2) ?
C2' H2' 0.99(2) ?
C3' C4' 1.530(2) ?
C3' H3' 0.99(2) ?
C4' C5' 1.516(2) ?
C4' H4' 0.97(2) ?
C5' H51' 1.02(3) ?
C5' H52' 0.94(2) ?
O5' H5' 0.84(3) ?
OW H1W 0.81(3) ?
OW H2W 0.93(3) ?
N20 C25 1.498(4) ?
N20 C23 1.507(5) ?
N20 C21 1.508(4) ?
N20 H20 0.9300 ?
C21 C22 1.485(4) ?
C21 H21A 0.9900 ?
C21 H21B 0.9900 ?
C22 H22A 0.9800 ?
C22 H22B 0.9800 ?
C22 H22C 0.9800 ?
C23 C24 1.504(6) ?
C23 H23A 0.9900 ?
C23 H23B 0.9900 ?
C24 H24A 0.9800 ?
C24 H24B 0.9800 ?
C24 H24C 0.9800 ?
C25 C26 1.504(4) ?
C25 H25A 0.9900 ?
C25 H25B 0.9900 ?
C26 H26A 0.9800 ?
C26 H26B 0.9800 ?
C26 H26C 0.9800 ?
N30 C31 1.491(8) ?
N30 C33 1.514(8) ?
N30 C35 1.518(10) ?
N30 H30 0.9300 ?
C31 C32 1.524(11) ?
C31 H31A 0.9900 ?
C31 H31B 0.9900 ?
C32 H32A 0.9800 ?
C32 H32B 0.9800 ?
C32 H32C 0.9800 ?
C33 C34 1.473(12) ?
C33 H33A 0.9900 ?
C33 H33B 0.9900 ?
C34 H34A 0.9800 ?
C34 H34B 0.9800 ?
C34 H34C 0.9800 ?
C35 C36 1.510(12) ?
C35 H35A 0.9900 ?
C35 H35B 0.9900 ?
C36 H36A 0.9800 ?
C36 H36B 0.9800 ?
C36 H36C 0.9800 ?
C45 C46 1.506(14) ?
C45 H45A 0.9900 ?
C45 H45B 0.9900 ?
C46 H46A 0.9800 ?
C46 H46B 0.9800 ?
C46 H46C 0.9800 ?

loop_
_geom_torsion_atom_site_label_1
_geom_torsion_atom_site_label_2
_geom_torsion_atom_site_label_3
_geom_torsion_atom_site_label_4
_geom_torsion
_geom_torsion_publ_flag
O1 P1 O2' C2' -114.10(10) yes
O2 P1 O2' C2' 116.10(10) yes
O3' P1 O2' C2' -0.10(10) yes
O1 P1 O3' C3' 129.10(10) yes
O2 P1 O3' C3' -99.30(10) yes
O2' P1 O3' C3' 13.40(10) yes
P1 O2' C2' C1' -124.70(10) yes
P1 O2' C2' C3' -11.9(2) yes
P1 O3' C3' C2' -21.4(2) yes
P1 O3' C3' C4' 93.1(2) yes
C4' O1' C1' N9 -120.4(2) no
C4' O1' C1' C2' 4.4(2) yes
C1' O1' C4' C3' 6.4(2) yes
C1' O1' C4' C5' 129.4(2) no
O1' C1' C2' O2' 100.2(2) yes
N9 C1' C2' O2' -138.3(2) no
O1' C1' C2' C3' -13.2(2) yes
N9 C1' C2' C3' 108.3(2) no
O2' C2' C3' O3' 20.3(2) yes
C1' C2' C3' O3' 135.5(2) yes
O2' C2' C3' C4' -98.7(2) yes
C1' C2' C3' C4' 16.5(2) yes
O3' C3' C4' O1' -130.0(2) yes
C2' C3' C4' O1' -14.3(2) yes
O3' C3' C4' C5' 109.8(2) no
C2' C3' C4' C5' -134.5(2) no
O1' C4' C5' O5' 176.9(2) yes
C3' C4' C5' O5' -64.1(2) yes
O1' C1' N9 C4 65.2(2) no
C2' C1' N9 C4 -55.5(2) no
O1' C1' N9 C8 -98.8(2) yes
C2' C1' N9 C8 140.5(2) no
C4 N3 C2 N2 178.27(16) ?
C4 N3 C2 N1 -1.7(2) ?
C6 N1 C2 N3 2.0(3) ?
C6 N1 C2 N2 -178.03(16) ?
C2 N3 C4 N9 -175.90(15) ?
C2 N3 C4 C5 1.4(2) ?
C8 N9 C4 N3 177.04(15) ?
C1' N9 C4 N3 10.6(2) ?
C8 N9 C4 C5 -0.77(16) ?
C1' N9 C4 C5 -167.26(14) ?
N3 C4 C5 N7 -176.89(15) ?
N9 C4 C5 N7 0.81(18) ?
N3 C4 C5 C6 -1.1(2) ?
N9 C4 C5 C6 176.64(13) ?
C8 N7 C5 C4 -0.50(18) ?
C8 N7 C5 C6 -175.71(16) ?
C2 N1 C6 O6 176.93(16) ?
C2 N1 C6 C5 -1.4(2) ?
C4 C5 C6 O6 -177.23(17) ?
N7 C5 C6 O6 -2.3(3) ?
C4 C5 C6 N1 0.9(2) ?
N7 C5 C6 N1 175.79(16) ?
C5 N7 C8 N9 -0.01(18) ?
C4 N9 C8 N7 0.51(18) ?
C1' N9 C8 N7 167.18(14) ?
C25 N20 C21 C22 165.4(3) ?
C23 N20 C21 C22 -63.9(4) ?
C25 N20 C23 C24 -54.6(5) ?
C21 N20 C23 C24 178.7(4) ?
C23 N20 C25 C26 -63.6(4) ?
C21 N20 C25 C26 63.7(4) ?
C33 N30 C31 C32 -173.9(8) ?
C35 N30 C31 C32 64.0(11) ?
C31 N30 C33 C34 55.5(12) ?
C35 N30 C33 C34 172.0(11) ?
C31 N30 C35 C36 176.1(9) ?
C33 N30 C35 C36 54.8(11) ?
